data_2218790
loop_
_publ_author_name
'Belyakov, Sergey'
'Kampars, Valdis'
'Pastors, Pauls J.'
'Tokmakov, Andrey'

_publ_section_title
;
 2-(4,5,6,7,8,9-Hexahydro-6a-azaphenylen-2-ylmethylene)indan-1,3-dione
;
_journal_coeditor_code RK2090
_journal_issue 7
_journal_name_full 'Acta Crystallographica Section E'
_journal_page_first o1200
_journal_paper_doi 10.1107/S1600536808016346
_journal_volume 64
_journal_year 2008
_chemical_formula_iupac 'C22 H19 N O2'
_chemical_formula_moiety 'C22 H19 N O2'
_chemical_formula_sum 'C22 H19 N O2'
_chemical_formula_weight 329.38
_chemical_name_systematic
;
2-(4,5,6,7,8,9-Hexahydro-6a-azaphenylen-2-ylmethylene)indan-1,3-dione
;
_space_group_IT_number 14
_symmetry_cell_setting monoclinic
_symmetry_space_group_name_Hall '-P 2yn'
_symmetry_space_group_name_H-M 'P 1 21/n 1'
_atom_sites_solution_hydrogens geom
_atom_sites_solution_primary direct
_atom_sites_solution_secondary difmap
_cell_angle_alpha 90.00
_cell_angle_beta 109.5301(10)
_cell_angle_gamma 90.00
_cell_formula_units_Z 4
_cell_length_a 8.5125(2)
_cell_length_b 19.2973(5)
_cell_length_c 10.4969(3)
_cell_measurement_reflns_used 6190
_cell_measurement_temperature 293(2)
_cell_measurement_theta_max 27.50
_cell_measurement_theta_min 2.11
_cell_volume 1625.10(7)
_computing_cell_refinement '<i>KappaCCD Server Software</i> (Nonius, 1999)'
_computing_data_collection '<i>KappaCCD Server Software</i> (Nonius, 1999)'
_computing_data_reduction 'DENZO and SCALEPACK (Otwinowski & Minor, 1997)'
_computing_molecular_graphics 'ORTEP-3 (Farrugia, 1997)'
_computing_publication_material 'SHELXL97 (Sheldrick, 2008)'
_computing_structure_refinement 'maXus (Mackay <i>et al.</i>,  1999) and SHELXL97 (Sheldrick, 2008)'
_computing_structure_solution 'maXus (Mackay <i>et al.</i>,  1999) and SIR92 (Altomare <i>et al.</i>,  1994)'
_diffrn_ambient_temperature 293(2)
_diffrn_measured_fraction_theta_full 0.988
_diffrn_measured_fraction_theta_max 0.988
_diffrn_measurement_device 'Nonius KappaCCD'
_diffrn_measurement_device_type 'Nonius KappaCCD'
_diffrn_measurement_method '\f and \w'
_diffrn_radiation_monochromator graphite
_diffrn_radiation_source 'fine-focus sealed tube'
_diffrn_radiation_type MoK\a
_diffrn_radiation_wavelength 0.71073
_diffrn_reflns_av_R_equivalents 0.0208
_diffrn_reflns_av_sigmaI/netI 0.0355
_diffrn_reflns_limit_h_max 11
_diffrn_reflns_limit_h_min -11
_diffrn_reflns_limit_k_max 23
_diffrn_reflns_limit_k_min -24
_diffrn_reflns_limit_l_max 13
_diffrn_reflns_limit_l_min -13
_diffrn_reflns_number 6190
_diffrn_reflns_theta_full 27.50
_diffrn_reflns_theta_max 27.50
_diffrn_reflns_theta_min 2.11
_exptl_absorpt_coefficient_mu 0.086
_exptl_absorpt_correction_type none
_exptl_crystal_colour Red
_exptl_crystal_density_diffrn 1.346
_exptl_crystal_density_method 'not measured'
_exptl_crystal_description Plate
_exptl_crystal_F_000 696
_exptl_crystal_size_max 0.26
_exptl_crystal_size_mid 0.19
_exptl_crystal_size_min 0.04
_refine_diff_density_max 0.274
_refine_diff_density_min -0.388
_refine_ls_extinction_method none
_refine_ls_goodness_of_fit_ref 1.012
_refine_ls_hydrogen_treatment constr
_refine_ls_matrix_type full
_refine_ls_number_parameters 255
_refine_ls_number_reflns 3685
_refine_ls_number_restraints 0
_refine_ls_restrained_S_all 1.012
_refine_ls_R_factor_all 0.0718
_refine_ls_R_factor_gt 0.0548
_refine_ls_shift/su_max 0.008
_refine_ls_shift/su_mean 0.002
_refine_ls_structure_factor_coef Fsqd
_refine_ls_weighting_details 'w=1/[\s^2^(Fo^2^)+(0.0792P)^2^+0.4361P] where P=(Fo^2^+2Fc^2^)/3'
_refine_ls_weighting_scheme calc
_refine_ls_wR_factor_gt 0.1416
_refine_ls_wR_factor_ref 0.1547
_reflns_number_gt 2852
_reflns_number_total 3685
_reflns_threshold_expression I>2\s(I)
_cod_data_source_file rk2090.cif
_cod_data_source_block I
_cod_depositor_comments
;
The following automatic conversions were performed:
'_symmetry_cell_setting' value 'Monoclinic' changed to 'monoclinic'
according to '/home/saulius/struct/CIF-dictionaries/cif_core.dic'
dictionary named 'cif_core.dic' version 2.4.1 from
2010-06-29.

'_atom_sites_solution_hydrogens' value 'Geom' changed to
'geom' according to '/home/saulius/struct/CIF-dictionaries/cif_core.dic'
dictionary named 'cif_core.dic' version 2.4.1 from
2010-06-29.

'_atom_sites_solution_primary' value 'Direct' changed to
'direct' according to '/home/saulius/struct/CIF-dictionaries/cif_core.dic'
dictionary named 'cif_core.dic' version 2.4.1 from
2010-06-29.

'_atom_sites_solution_secondary' value 'Difmap' changed to
'difmap' according to '/home/saulius/struct/CIF-dictionaries/cif_core.dic'
dictionary named 'cif_core.dic' version 2.4.1 from 2010-06-29.

Automatic conversion script
Id: cif_fix_enum 1527 2010-12-29 10:47:43Z saulius 

The following automatic conversions were performed:

'_symmetry_cell_setting' value 'Monoclinic' changed to 'monoclinic'
according to /home/saulius/struct/CIF-dictionaries/cif_core.dic
dictionary named 'cif_core.dic' version 2.4.1 from
2010-06-29.

'_atom_sites_solution_hydrogens' value 'Geom' changed to
'geom' according to
/home/saulius/struct/CIF-dictionaries/cif_core.dic dictionary named
'cif_core.dic' version 2.4.1 from
2010-06-29.

'_atom_sites_solution_primary' value 'Direct' changed to
'direct' according to
/home/saulius/struct/CIF-dictionaries/cif_core.dic dictionary named
'cif_core.dic' version 2.4.1 from
2010-06-29.

'_atom_sites_solution_secondary' value 'Difmap' changed
to 'difmap' according to
/home/saulius/struct/CIF-dictionaries/cif_core.dic dictionary named
'cif_core.dic' version 2.4.1 from 2010-06-29.

Automatic conversion script
Id: cif_fix_values 1715 2011-07-08 13:25:40Z adriana 

The following automatic conversions were performed:

'_refine_ls_weighting_scheme' value 'calc
w=1/[\s^2^(Fo^2^)+(0.0792P)^2^+0.4361P] where P=(Fo^2^+2Fc^2^)/3' was
changed to 'calc'. New tag '_refine_ls_weighting_details' was
created. The value of the new tag was set to
'w=1/[\s^2^(Fo^2^)+(0.0792P)^2^+0.4361P] where P=(Fo^2^+2Fc^2^)/3'.

Automatic conversion script
Id: cif_fix_values 3143 2015-03-26 13:38:13Z robertas 
;
_cod_original_sg_symbol_H-M 'P 21/n'
_cod_database_code 2218790
_cod_database_fobs_code 2218790

loop_
_symmetry_equiv_pos_as_xyz
'x, y, z'
'-x+1/2, y+1/2, -z+1/2'
'-x, -y, -z'
'x-1/2, -y-1/2, z-1/2'

loop_
_atom_site_type_symbol
_atom_site_label
_atom_site_fract_x
_atom_site_fract_y
_atom_site_fract_z
_atom_site_U_iso_or_equiv
_atom_site_adp_type
_atom_site_calc_flag
_atom_site_refinement_flags
_atom_site_occupancy
C C1 1.0787(2) 0.02825(8) 0.26816(16) 0.0432(4) Uani d . 1
C C2 0.9234(2) -0.00221(8) 0.27606(15) 0.0423(4) Uani d . 1
C C3 0.8928(2) -0.06707(8) 0.19540(17) 0.0475(4) Uani d . 1
C C4 1.0528(2) -0.12254(9) 0.04817(18) 0.0539(4) Uani d . 1
H H4 0.9807 -0.1600 0.0197 0.065 Uiso calc R 1
C C5 1.1874(2) -0.11410(10) 0.00365(19) 0.0579(5) Uani d . 1
H H5 1.2054 -0.1463 -0.0560 0.069 Uiso calc R 1
C C6 1.2957(2) -0.05867(10) 0.04616(19) 0.0585(5) Uani d . 1
H H6 1.3854 -0.0542 0.0149 0.070 Uiso calc R 1
C C7 1.2720(2) -0.00962(9) 0.13495(18) 0.0526(4) Uani d . 1
H H7 1.3447 0.0276 0.1640 0.063 Uiso calc R 1
C C8 1.1372(2) -0.01783(8) 0.17868(15) 0.0432(4) Uani d . 1
C C9 1.0285(2) -0.07358(8) 0.13643(16) 0.0447(4) Uani d . 1
O O10 1.15210(15) 0.08098(6) 0.32016(13) 0.0576(4) Uani d . 1
O O11 0.77589(18) -0.10689(7) 0.17663(15) 0.0686(4) Uani d . 1
C C12 0.8117(2) 0.01796(8) 0.33618(15) 0.0439(4) Uani d . 1
H H12 0.7261 -0.0140 0.3238 0.053 Uiso calc R 1
C C13 0.79509(19) 0.07662(8) 0.41372(15) 0.0411(4) Uani d . 1
C C14 0.9044(2) 0.13387(8) 0.44714(17) 0.0462(4) Uani d . 1
H H14 0.9949 0.1349 0.4163 0.055 Uiso calc R 1
C C15 0.8815(2) 0.18804(8) 0.52349(18) 0.0471(4) Uani d . 1
C C16 0.9979(3) 0.24908(11) 0.5566(3) 0.0806(7) Uani d . 1
H H16A 1.1051 0.2352 0.5539 0.097 Uiso d PR 0.60
H H16B 0.9532 0.2850 0.4912 0.097 Uiso d PR 0.60
H H16C 1.1060 0.2347 0.6147 0.097 Uiso d PR 0.40
H H16D 1.0066 0.2676 0.4744 0.097 Uiso d PR 0.40
C C17 1.0199(4) 0.27643(19) 0.6845(4) 0.0554(7) Uani d P 0.60
H H17A 1.0823 0.2443 0.7524 0.067 Uiso d PR 0.60
H H17B 1.0798 0.3194 0.6949 0.067 Uiso d PR 0.60
C C17' 0.9495(7) 0.3072(3) 0.6257(6) 0.0557(11) Uani d P 0.40
H H17C 1.0477 0.3309 0.6812 0.067 Uiso d PR 0.40
H H17D 0.8808 0.3388 0.5597 0.067 Uiso d PR 0.40
C C18 0.8574(2) 0.29182(10) 0.7109(2) 0.0615(5) Uani d . 1
H H18A 0.8169 0.3357 0.6700 0.074 Uiso d PR 0.60
H H18B 0.8839 0.2952 0.8071 0.074 Uiso d PR 0.60
H H18C 0.8064 0.3340 0.7258 0.074 Uiso d PR 0.40
H H18D 0.9360 0.2761 0.7949 0.074 Uiso d PR 0.40
N N19 0.72946(17) 0.23902(7) 0.65742(14) 0.0466(3) Uani d . 1
C C20 0.5980(2) 0.23753(10) 0.71759(18) 0.0531(4) Uani d . 1
H H20A 0.5683 0.2842 0.7317 0.064 Uiso calc R 1
H H20B 0.6392 0.2152 0.8042 0.064 Uiso calc R 1
C C21 0.4455(2) 0.19991(10) 0.6302(2) 0.0557(5) Uani d . 1
H H21A 0.3947 0.2258 0.5486 0.067 Uiso calc R 1
H H21B 0.3663 0.1964 0.6771 0.067 Uiso calc R 1
C C22 0.4894(2) 0.12830(9) 0.59526(18) 0.0505(4) Uani d . 1
H H22A 0.5184 0.0996 0.6744 0.061 Uiso calc R 1
H H22B 0.3941 0.1081 0.5283 0.061 Uiso calc R 1
C C23 0.63360(19) 0.13043(8) 0.54173(15) 0.0405(3) Uani d . 1
C C24 0.65899(19) 0.07823(8) 0.46198(16) 0.0429(4) Uani d . 1
H H24 0.5825 0.0420 0.4385 0.051 Uiso calc R 1
C C25 0.74777(18) 0.18666(8) 0.57636(15) 0.0386(3) Uani d . 1

loop_
_atom_site_aniso_label
_atom_site_aniso_U_11
_atom_site_aniso_U_22
_atom_site_aniso_U_33
_atom_site_aniso_U_12
_atom_site_aniso_U_13
_atom_site_aniso_U_23
C1 0.0486(8) 0.0375(8) 0.0416(8) 0.0002(6) 0.0127(6) -0.0002(6)
C2 0.0505(9) 0.0344(7) 0.0408(7) -0.0031(6) 0.0134(7) -0.0001(6)
C3 0.0559(9) 0.0382(8) 0.0465(9) -0.0039(7) 0.0148(7) -0.0019(7)
C4 0.0628(11) 0.0430(9) 0.0532(10) 0.0064(8) 0.0158(8) -0.0053(7)
C5 0.0709(12) 0.0508(10) 0.0529(10) 0.0159(9) 0.0218(9) -0.0032(8)
C6 0.0605(11) 0.0585(11) 0.0620(11) 0.0167(9) 0.0278(9) 0.0065(9)
C7 0.0525(10) 0.0480(9) 0.0580(10) 0.0035(7) 0.0194(8) 0.0029(8)
C8 0.0482(8) 0.0375(8) 0.0405(8) 0.0063(6) 0.0104(7) 0.0032(6)
C9 0.0530(9) 0.0365(8) 0.0400(8) 0.0052(7) 0.0093(7) 0.0008(6)
O10 0.0591(7) 0.0499(7) 0.0697(8) -0.0157(6) 0.0291(6) -0.0182(6)
O11 0.0757(9) 0.0525(8) 0.0845(10) -0.0240(7) 0.0358(7) -0.0233(7)
C12 0.0513(9) 0.0370(8) 0.0427(8) -0.0083(6) 0.0146(7) -0.0002(6)
C13 0.0462(8) 0.0368(7) 0.0406(8) -0.0024(6) 0.0148(6) 0.0013(6)
C14 0.0438(8) 0.0418(8) 0.0577(10) -0.0031(7) 0.0235(7) -0.0059(7)
C15 0.0416(8) 0.0404(8) 0.0630(10) -0.0048(6) 0.0225(7) -0.0073(7)
C16 0.0712(13) 0.0601(12) 0.135(2) -0.0293(10) 0.0664(14) -0.0441(13)
C17 0.0490(16) 0.0517(18) 0.0645(19) -0.0096(14) 0.0176(15) -0.0153(16)
C17' 0.058(3) 0.044(3) 0.068(3) -0.010(2) 0.025(2) -0.007(2)
C18 0.0574(10) 0.0550(11) 0.0747(12) -0.0070(8) 0.0258(9) -0.0237(9)
N19 0.0465(7) 0.0460(8) 0.0511(8) -0.0001(6) 0.0211(6) -0.0054(6)
C20 0.0578(10) 0.0537(10) 0.0554(10) 0.0087(8) 0.0291(8) 0.0006(8)
C21 0.0482(9) 0.0641(11) 0.0634(11) 0.0081(8) 0.0299(8) 0.0103(9)
C22 0.0479(9) 0.0550(10) 0.0527(9) -0.0050(7) 0.0223(7) 0.0063(8)
C23 0.0393(7) 0.0432(8) 0.0384(7) -0.0009(6) 0.0122(6) 0.0073(6)
C24 0.0455(8) 0.0393(8) 0.0433(8) -0.0078(6) 0.0140(7) 0.0023(6)
C25 0.0380(7) 0.0376(7) 0.0390(7) 0.0029(6) 0.0113(6) 0.0033(6)

loop_
_atom_type_symbol
_atom_type_description
_atom_type_scat_dispersion_real
_atom_type_scat_dispersion_imag
_atom_type_scat_source
C C 0.0033 0.0016 'International Tables Vol C Tables 4.2.6.8 and 6.1.1.4'
H H 0.0000 0.0000 'International Tables Vol C Tables 4.2.6.8 and 6.1.1.4'
N N 0.0061 0.0033 'International Tables Vol C Tables 4.2.6.8 and 6.1.1.4'
O O 0.0106 0.0060 'International Tables Vol C Tables 4.2.6.8 and 6.1.1.4'

loop_
_geom_angle_atom_site_label_1
_geom_angle_atom_site_label_2
_geom_angle_atom_site_label_3
_geom_angle
_geom_angle_publ_flag
O10 C1 C2 129.84(15) n
O10 C1 C8 123.21(15) n
C2 C1 C8 106.95(13) n
C12 C2 C1 133.65(15) n
C12 C2 C3 119.24(14) n
C1 C2 C3 107.09(14) ?
O11 C3 C9 125.77(15) n
O11 C3 C2 126.97(17) n
C9 C3 C2 107.21(13) n
C5 C4 C9 118.09(17) n
C5 C4 H4 121.0 n
C9 C4 H4 121.0 n
C6 C5 C4 121.28(17) n
C6 C5 H5 119.4 n
C4 C5 H5 119.4 n
C5 C6 C7 120.78(18) n
C5 C6 H6 119.6 n
C7 C6 H6 119.6 n
C8 C7 C6 117.91(17) n
C8 C7 H7 121.0 n
C6 C7 H7 121.0 n
C7 C8 C9 121.41(15) n
C7 C8 C1 129.00(15) n
C9 C8 C1 109.55(14) n
C8 C9 C4 120.53(17) n
C8 C9 C3 109.16(14) n
C4 C9 C3 130.25(16) n
C2 C12 C13 135.06(15) n
C2 C12 H12 112.5 n
C13 C12 H12 112.5 n
C14 C13 C24 116.46(14) n
C14 C13 C12 125.41(14) n
C24 C13 C12 118.14(14) n
C15 C14 C13 122.13(15) n
C15 C14 H14 118.9 n
C13 C14 H14 118.9 n
C14 C15 C25 120.17(14) n
C14 C15 C16 121.40(16) n
C25 C15 C16 118.42(15) n
C17 C16 C17' 37.4(2) n
C17 C16 C15 112.6(2) n
C17' C16 C15 116.2(2) n
C17 C16 H16A 108.1 n
C17' C16 H16A 130.8 n
C15 C16 H16A 109.6 n
C17 C16 H16B 107.9 n
C17' C16 H16B 72.0 n
C15 C16 H16B 109.1 n
H16A C16 H16B 109.5 n
C17 C16 H16C 72.9 n
C17' C16 H16C 106.0 n
C15 C16 H16C 109.8 n
H16A C16 H16C 38.7 n
H16B C16 H16C 136.9 n
C17 C16 H16D 134.2 n
C17' C16 H16D 106.1 n
C15 C16 H16D 109.2 n
H16A C16 H16D 73.6 n
H16B C16 H16D 38.7 n
H16C C16 H16D 109.5 n
C17' C17 C16 75.6(4) n
C17' C17 C18 64.5(4) n
C16 C17 C18 114.2(2) n
C17' C17 H16C 110.3 n
C16 C17 H16C 39.5 n
C18 C17 H16C 147.7 n
C17' C17 H17A 172.0 n
C16 C17 H17A 109.5 n
C18 C17 H17A 107.5 n
H16C C17 H17A 76.6 n
C17' C17 H17B 73.7 n
C16 C17 H17B 109.3 n
C18 C17 H17B 106.9 n
H16C C17 H17B 101.5 n
H17A C17 H17B 109.5 n
C17' C17 H17C 56.7 n
C16 C17 H17C 107.3 n
C18 C17 H17C 92.2 n
H16C C17 H17C 111.9 n
H17A C17 H17C 125.4 n
H17B C17 H17C 18.2 n
C17' C17 H18D 98.3 n
C16 C17 H18D 140.3 n
C18 C17 H18D 36.3 n
H16C C17 H18D 144.7 n
H17A C17 H18D 73.8 n
H17B C17 H18D 106.2 n
H17C C17 H18D 100.9 n
C17 C17' C18 79.2(4) n
C17 C17' C16 67.1(4) n
C18 C17' C16 117.5(4) n
C17 C17' H16B 103.6 n
C18 C17' H16B 137.5 n
C16 C17' H16B 37.9 n
C17 C17' H17B 54.7 n
C18 C17' H17B 105.8 n
C16 C17' H17B 95.7 n
H16B C17' H17B 110.1 n
C17 C17' H17C 70.1 n
C18 C17' H17C 105.8 n
C16 C17' H17C 109.4 n
H16B C17' H17C 115.0 n
H17B C17' H17C 16.5 n
C17 C17' H17D 175.6 n
C18 C17' H17D 105.0 n
C16 C17' H17D 109.4 n
H16B C17' H17D 72.4 n
H17B C17' H17D 124.3 n
H17C C17' H17D 109.5 n
C17 C17' H18A 115.3 n
C18 C17' H18A 39.0 n
C16 C17' H18A 144.8 n
H16B C17' H18A 132.4 n
H17B C17' H18A 114.4 n
H17C C17' H18A 103.7 n
H17D C17' H18A 69.1 n
C17' C18 N19 114.0(2) n
C17' C18 C17 36.3(2) n
N19 C18 C17 113.50(17) n
C17' C18 H18A 73.8 n
N19 C18 H18A 109.5 n
C17 C18 H18A 107.6 n
C17' C18 H18B 132.1 n
N19 C18 H18B 109.5 n
C17 C18 H18B 107.2 n
H18A C18 H18B 109.5 n
C17' C18 H18C 107.7 n
N19 C18 H18C 109.5 n
C17 C18 H18C 132.9 n
H18A C18 H18C 37.8 n
H18B C18 H18C 74.4 n
C17' C18 H18D 106.6 n
N19 C18 H18D 109.5 n
C17 C18 H18D 73.1 n
H18A C18 H18D 136.5 n
H18B C18 H18D 37.8 n
H18C C18 H18D 109.5 n
C25 N19 C20 121.36(14) n
C25 N19 C18 122.09(14) n
C20 N19 C18 115.42(14) n
N19 C20 C21 112.15(14) n
N19 C20 H20A 109.2 n
C21 C20 H20A 109.2 n
N19 C20 H20B 109.2 n
C21 C20 H20B 109.2 n
H20A C20 H20B 107.9 n
C20 C21 C22 110.93(14) n
C20 C21 H21A 109.5 n
C22 C21 H21A 109.5 n
C20 C21 H21B 109.5 n
C22 C21 H21B 109.5 n
H21A C21 H21B 108.0 n
C23 C22 C21 111.32(14) n
C23 C22 H22A 109.4 n
C21 C22 H22A 109.4 n
C23 C22 H22B 109.4 n
C21 C22 H22B 109.4 n
H22A C22 H22B 108.0 n
C24 C23 C25 118.88(14) n
C24 C23 C22 121.31(14) n
C25 C23 C22 119.79(14) n
C23 C24 C13 123.41(14) n
C23 C24 H24 118.3 n
C13 C24 H24 118.3 n
N19 C25 C15 120.18(14) n
N19 C25 C23 120.98(14) n
C15 C25 C23 118.83(14) n

loop_
_geom_bond_atom_site_label_1
_geom_bond_atom_site_label_2
_geom_bond_distance
_geom_bond_publ_flag
C1 O10 1.2231(19) n
C1 C2 1.474(2) n
C1 C8 1.494(2) n
C2 C12 1.362(2) n
C2 C3 1.485(2) n
C3 O11 1.220(2) n
C3 C9 1.487(2) n
C4 C5 1.384(3) n
C4 C9 1.386(2) n
C4 H4 0.9300 n
C5 C6 1.385(3) n
C5 H5 0.9300 n
C6 C7 1.390(3) n
C6 H6 0.9300 n
C7 C8 1.380(2) n
C7 H7 0.9300 n
C8 C9 1.391(2) n
C12 C13 1.429(2) n
C12 H12 0.9300 n
C13 C14 1.411(2) n
C13 C24 1.412(2) n
C14 C15 1.370(2) n
C14 H14 0.9300 n
C15 C25 1.423(2) n
C15 C16 1.503(2) n
C16 C17 1.396(4) n
C16 C17' 1.468(5) n
C16 H16A 0.9600 n
C16 H16B 0.9601 n
C16 H16C 0.9600 n
C16 H16D 0.9600 n
C17 C17' 0.920(6) n
C17 C18 1.528(4) n
C17 H16C 1.4431 n
C17 H17A 0.9600 n
C17 H17B 0.9600 n
C17 H17C 1.0804 n
C17 H18D 1.5509 n
C17' C18 1.405(5) n
C17' H16B 1.4854 n
C17' H17B 1.1288 n
C17' H17C 0.9599 n
C17' H17D 0.9600 n
C17' H18A 1.4642 n
C18 N19 1.460(2) n
C18 H18A 0.9600 n
C18 H18B 0.9600 n
C18 H18C 0.9600 n
C18 H18D 0.9600 n
N19 C25 1.363(2) n
N19 C20 1.458(2) n
C20 C21 1.503(3) n
C20 H20A 0.9600 n
C20 H20B 0.9600 n
C21 C22 1.509(3) n
C21 H21A 0.9600 n
C21 H21B 0.9600 n
C22 C23 1.512(2) n
C22 H22A 0.9600 n
C22 H22B 0.9600 n
C23 C24 1.372(2) n
C23 C25 1.420(2) n
C24 H24 0.9300 n
